data_1567903
loop_
_publ_author_name
'Butcher, Ray J.'
'Purdy, Andrew P.'

_publ_section_title
;
 2,5,8,11-Tetramethyl-2,5,8,11-tetraazadodecane-2,11-diium
 bis[hydroxytris(pentafluorophenyl)borate] benzene 2.5-solvate
;
_journal_coeditor_code BT4128
_journal_issue 11
_journal_name_full IUCrData
_journal_page_first x221049
_journal_paper_doi 10.1107/S2414314622010495
_journal_volume 7
_journal_year 2022
_chemical_formula_iupac 'C12 H32 N4 2+, 2C18 H B F15 O -, 2.5C6 H6'
_chemical_formula_moiety 'C12 H32 N4 2+, 2(C18 H B F15 O -), 2.5(C6 H6)'
_chemical_formula_sum 'C63 H49 B2 F30 N4 O2'
_chemical_formula_weight 1485.68
_chemical_name_systematic
;
2,5,8,11-Tetramethyl-2,5,8,11-tetraazadodecane-2,11-diium
bis[hydroxytris(pentafluorophenyl)borate] benzene 2.5-solvate
;
_space_group_crystal_system triclinic
_space_group_IT_number 2
_space_group_name_Hall '-P 1'
_space_group_name_H-M_alt 'P -1'
_atom_sites_solution_hydrogens mixed
_audit_creation_method SHELXL-2018/3
_cell_angle_alpha 79.729(3)
_cell_angle_beta 77.923(3)
_cell_angle_gamma 83.103(3)
_cell_formula_units_Z 2
_cell_length_a 10.4436(5)
_cell_length_b 17.3961(9)
_cell_length_c 17.8229(9)
_cell_measurement_reflns_used 5245
_cell_measurement_temperature 100(2)
_cell_measurement_theta_max 28.28
_cell_measurement_theta_min 2.78
_cell_volume 3104.1(3)
_computing_cell_refinement
;
SAINT (Bruker, 2016)
;
_computing_data_collection
;
APEX3 (Bruker, 2016)
;
_computing_data_reduction
;
SAINT (Bruker, 2016)
;
_computing_molecular_graphics
;
SHELXTL (Sheldrick 2008)
;
_computing_publication_material
;
SHELXTL (Sheldrick 2008)
;
_computing_structure_refinement
;
<i>SHELXL2018/3</i> (Sheldrick, 2015b)
;
_computing_structure_solution
;
SHELXT (Sheldrick 2015a)
;
_diffrn_ambient_temperature 100(2)
_diffrn_measured_fraction_theta_full 0.979
_diffrn_measured_fraction_theta_max 0.979
_diffrn_measurement_device_type 'Bruker APEXII CCD'
_diffrn_measurement_method '\f and \w scans'
_diffrn_radiation_type MoK\a
_diffrn_radiation_wavelength 0.71073
_diffrn_reflns_av_R_equivalents 0.0973
_diffrn_reflns_av_unetI/netI 0.1099
_diffrn_reflns_limit_h_max 12
_diffrn_reflns_limit_h_min -12
_diffrn_reflns_limit_k_max 20
_diffrn_reflns_limit_k_min -20
_diffrn_reflns_limit_l_max 21
_diffrn_reflns_limit_l_min -21
_diffrn_reflns_number 29409
_diffrn_reflns_theta_full 25.242
_diffrn_reflns_theta_max 25.252
_diffrn_reflns_theta_min 2.493
_exptl_absorpt_coefficient_mu 0.158
_exptl_absorpt_correction_T_max 0.7457
_exptl_absorpt_correction_T_min 0.5908
_exptl_absorpt_correction_type multi-scan
_exptl_absorpt_process_details
;
(SADABS; Bruker, 2016)
;
_exptl_crystal_colour colourless
_exptl_crystal_density_diffrn 1.590
_exptl_crystal_description needle
_exptl_crystal_F_000 1502
_exptl_crystal_size_max 0.280
_exptl_crystal_size_mid 0.100
_exptl_crystal_size_min 0.080
_refine_diff_density_max 0.297
_refine_diff_density_min -0.393
_refine_ls_extinction_method none
_refine_ls_goodness_of_fit_ref 1.002
_refine_ls_hydrogen_treatment mixed
_refine_ls_matrix_type full
_refine_ls_number_parameters 922
_refine_ls_number_reflns 11027
_refine_ls_number_restraints 0
_refine_ls_restrained_S_all 1.002
_refine_ls_R_factor_all 0.1262
_refine_ls_R_factor_gt 0.0607
_refine_ls_shift/su_max 0.000
_refine_ls_shift/su_mean 0.000
_refine_ls_structure_factor_coef Fsqd
_refine_ls_weighting_details 'w=1/[\s^2^(Fo^2^)+(0.0515P)^2^] where P=(Fo^2^+2Fc^2^)/3'
_refine_ls_weighting_scheme calc
_refine_ls_wR_factor_gt 0.1124
_refine_ls_wR_factor_ref 0.1315
_reflns_number_gt 6339
_reflns_number_total 11027
_reflns_threshold_expression 'I > 2\s(I)'
_cod_data_source_file bt4128.cif
_cod_data_source_block I
_cod_database_code 1567903
_shelx_space_group_comment
;
The symmetry employed for this shelxl refinement is uniquely defined
by the following loop, which should always be used as a source of
symmetry information in preference to the above space-group names.
They are only intended as comments.
;
_shelx_estimated_absorpt_t_min 0.957
_shelx_estimated_absorpt_t_max 0.987

loop_
_space_group_symop_operation_xyz
'x, y, z'
'-x, -y, -z'

loop_
_atom_site_type_symbol
_atom_site_label
_atom_site_fract_x
_atom_site_fract_y
_atom_site_fract_z
_atom_site_U_iso_or_equiv
_atom_site_adp_type
_atom_site_calc_flag
_atom_site_occupancy
_atom_site_disorder_assembly
_atom_site_disorder_group
F F2A 0.7105(2) 1.11156(12) 0.17203(14) 0.0324(6) Uani d 1 . .
F F2B 0.5387(2) 0.62060(14) 0.75957(12) 0.0414(7) Uani d 1 . .
F F3A 0.5993(2) 1.25327(12) 0.13367(13) 0.0291(5) Uani d 1 . .
F F3B 0.5888(3) 0.76050(14) 0.67718(13) 0.0449(7) Uani d 1 . .
F F4A 0.3319(2) 1.28043(12) 0.15297(13) 0.0330(6) Uani d 1 . .
F F4B 0.7778(2) 0.77305(13) 0.54644(14) 0.0405(6) Uani d 1 . .
F F5A 0.1813(2) 1.15904(12) 0.21360(14) 0.0357(6) Uani d 1 . .
F F5B 0.9170(3) 0.64057(14) 0.50088(15) 0.0538(8) Uani d 1 . .
F F6A 0.2911(2) 1.01481(11) 0.25229(12) 0.0244(5) Uani d 1 . .
F F6B 0.8696(2) 0.50149(13) 0.58037(14) 0.0438(7) Uani d 1 . .
F F8A 0.6442(2) 0.97021(12) 0.05773(11) 0.0238(5) Uani d 1 . .
F F8B 0.5578(2) 0.35383(13) 0.63917(13) 0.0316(6) Uani d 1 . .
F F9A 0.5476(2) 0.89899(13) -0.03480(11) 0.0318(6) Uani d 1 . .
F F9B 0.7125(2) 0.24269(12) 0.57213(12) 0.0341(6) Uani d 1 . .
F F10A 0.3411(2) 0.80871(13) 0.02350(13) 0.0384(6) Uani d 1 . .
F F10B 0.9676(2) 0.21649(12) 0.58371(14) 0.0379(6) Uani d 1 . .
F F11A 0.2427(2) 0.78790(13) 0.17925(13) 0.0386(6) Uani d 1 . .
F F11B 1.0673(2) 0.30024(14) 0.67035(14) 0.0388(6) Uani d 1 . .
F F12A 0.3429(2) 0.85375(12) 0.27384(12) 0.0269(5) Uani d 1 . .
F F12B 0.9160(2) 0.41616(13) 0.73518(13) 0.0320(6) Uani d 1 . .
F F14A 0.6558(2) 0.80080(12) 0.27730(11) 0.0247(5) Uani d 1 . .
F F14B 0.4976(2) 0.35871(13) 0.84276(13) 0.0350(6) Uani d 1 . .
F F15A 0.6257(2) 0.72352(12) 0.42236(12) 0.0291(5) Uani d 1 . .
F F15B 0.4775(2) 0.33929(14) 0.99533(13) 0.0403(6) Uani d 1 . .
F F16A 0.4870(2) 0.79401(13) 0.54272(12) 0.0317(6) Uani d 1 . .
F F16B 0.6233(3) 0.42111(14) 1.05999(12) 0.0425(7) Uani d 1 . .
F F17A 0.3939(2) 0.94697(13) 0.51587(11) 0.0292(6) Uani d 1 . .
F F17B 0.7857(3) 0.52384(13) 0.96620(13) 0.0431(7) Uani d 1 . .
F F18A 0.4322(2) 1.02808(12) 0.37335(11) 0.0249(5) Uani d 1 . .
F F18B 0.8016(2) 0.54823(13) 0.81312(12) 0.0324(6) Uani d 1 . .
O O1A 0.7149(2) 0.95384(14) 0.19924(13) 0.0177(6) Uani d 1 . .
H H1A 0.735166 0.978692 0.154103 0.021 Uiso calc 1 . .
O O1B 0.5064(3) 0.4770(2) 0.71571(16) 0.0441(8) Uani d 1 . .
H H1B 0.502930 0.486210 0.668244 0.053 Uiso calc 1 . .
N N1C 0.9782(3) 1.03371(19) 0.09770(17) 0.0252(8) Uani d 1 . .
N N1D 0.3776(3) 0.52751(17) 0.58736(17) 0.0222(8) Uani d 1 . .
N N2C 0.8851(3) 0.98584(18) 0.27692(19) 0.0236(8) Uani d 1 . .
H H2C 0.821(4) 0.979(2) 0.241(2) 0.028 Uiso d 1 . .
N N2D 0.2596(3) 0.4640(2) 0.7571(2) 0.0286(9) Uani d 1 . .
H H2D 0.335(4) 0.473(2) 0.745(2) 0.034 Uiso d 1 . .
C C1A 0.5071(4) 1.0538(2) 0.21085(19) 0.0161(8) Uani d 1 . .
C C1B 0.7007(4) 0.5520(2) 0.6760(2) 0.0211(9) Uani d 1 . .
C C1C 0.9686(5) 1.1192(2) 0.0720(2) 0.0424(12) Uani d 1 . .
H H1CA 0.914079 1.132322 0.032137 0.064 Uiso calc 1 . .
H H1CB 0.928582 1.145717 0.116399 0.064 Uiso calc 1 . .
H H1CC 1.056664 1.136272 0.050297 0.064 Uiso calc 1 . .
C C1D 0.3899(4) 0.6127(2) 0.5776(2) 0.0285(10) Uani d 1 . .
H H1DA 0.356395 0.631234 0.627421 0.043 Uiso calc 1 . .
H H1DB 0.482598 0.622785 0.559864 0.043 Uiso calc 1 . .
H H1DC 0.339031 0.640405 0.539067 0.043 Uiso calc 1 . .
C C2A 0.5773(4) 1.1184(2) 0.1820(2) 0.0190(9) Uani d 1 . .
C C2B 0.6337(4) 0.6222(3) 0.6959(2) 0.0286(10) Uani d 1 . .
C C2C 1.0396(4) 0.9929(3) 0.0316(2) 0.0310(10) Uani d 1 . .
H H2CA 1.050134 0.935836 0.050561 0.037 Uiso calc 1 . .
H H2CB 1.128212 1.010768 0.009930 0.037 Uiso calc 1 . .
C C2D 0.4266(3) 0.4965(2) 0.5142(2) 0.0216(9) Uani d 1 . .
H H2DA 0.378658 0.525592 0.473974 0.026 Uiso calc 1 . .
H H2DB 0.409050 0.440680 0.521906 0.026 Uiso calc 1 . .
C C3A 0.5223(4) 1.1940(2) 0.1618(2) 0.0201(9) Uani d 1 . .
C C3B 0.6588(4) 0.6955(2) 0.6541(2) 0.0292(10) Uani d 1 . .
C C3C 1.0591(4) 1.0147(3) 0.1568(2) 0.0389(12) Uani d 1 . .
H H3CA 1.140205 1.042282 0.138414 0.047 Uiso calc 1 . .
H H3CB 1.085336 0.957650 0.163651 0.047 Uiso calc 1 . .
C C3D 0.2396(4) 0.5108(2) 0.6169(2) 0.0298(10) Uani d 1 . .
H H3DA 0.229914 0.456406 0.611045 0.036 Uiso calc 1 . .
H H3DB 0.183639 0.546404 0.584778 0.036 Uiso calc 1 . .
C C4A 0.3897(4) 1.2077(2) 0.1709(2) 0.0209(9) Uani d 1 . .
C C4B 0.7529(4) 0.7022(2) 0.5885(2) 0.0283(10) Uani d 1 . .
C C4C 0.9902(4) 1.0370(3) 0.2352(2) 0.0292(10) Uani d 1 . .
H H4CA 1.056339 1.034358 0.268293 0.035 Uiso calc 1 . .
H H4CB 0.951338 1.091878 0.227026 0.035 Uiso calc 1 . .
C C4D 0.1909(4) 0.5203(2) 0.7008(2) 0.0272(10) Uani d 1 . .
H H4DA 0.201919 0.574466 0.706740 0.033 Uiso calc 1 . .
H H4DB 0.095728 0.513150 0.714618 0.033 Uiso calc 1 . .
C C5A 0.3139(4) 1.1462(2) 0.2016(2) 0.0195(9) Uani d 1 . .
C C5B 0.8222(4) 0.6353(2) 0.5657(2) 0.0329(11) Uani d 1 . .
C C5C 0.9390(5) 0.9046(3) 0.3016(3) 0.0479(13) Uani d 1 . .
H H5CA 0.974656 0.879499 0.255631 0.072 Uiso calc 1 . .
H H5CB 0.868891 0.874795 0.335160 0.072 Uiso calc 1 . .
H H5CC 1.009091 0.905802 0.330194 0.072 Uiso calc 1 . .
C C5D 0.2446(4) 0.3805(2) 0.7559(3) 0.0389(12) Uani d 1 . .
H H5DA 0.282930 0.367635 0.704079 0.058 Uiso calc 1 . .
H H5DB 0.151083 0.371605 0.768439 0.058 Uiso calc 1 . .
H H5DC 0.289957 0.347029 0.794372 0.058 Uiso calc 1 . .
C C6A 0.3731(4) 1.0723(2) 0.2208(2) 0.0175(8) Uani d 1 . .
C C6B 0.7953(4) 0.5634(2) 0.6091(2) 0.0270(10) Uani d 1 . .
C C6C 0.8078(4) 1.0198(3) 0.3449(2) 0.0362(11) Uani d 1 . .
H H6CA 0.766412 1.071544 0.327195 0.054 Uiso calc 1 . .
H H6CB 0.866289 1.024951 0.379852 0.054 Uiso calc 1 . .
H H6CC 0.739774 0.985228 0.372679 0.054 Uiso calc 1 . .
C C6D 0.2130(5) 0.4841(3) 0.8370(3) 0.0516(14) Uani d 1 . .
H H6DA 0.237918 0.536374 0.838303 0.077 Uiso calc 1 . .
H H6DB 0.253322 0.445397 0.874215 0.077 Uiso calc 1 . .
H H6DC 0.117127 0.483852 0.850991 0.077 Uiso calc 1 . .
C C7A 0.5026(3) 0.9146(2) 0.17160(19) 0.0144(8) Uani d 1 . .
C C7B 0.7300(4) 0.3920(2) 0.6903(2) 0.0185(9) Uani d 1 . .
C C8A 0.5459(4) 0.9237(2) 0.0917(2) 0.0178(9) Uani d 1 . .
C C8B 0.6841(4) 0.3441(2) 0.6493(2) 0.0226(9) Uani d 1 . .
C C9A 0.4964(4) 0.8883(2) 0.0418(2) 0.0218(9) Uani d 1 . .
C C9B 0.7614(4) 0.2858(2) 0.6137(2) 0.0256(10) Uani d 1 . .
C C10A 0.3933(4) 0.8429(2) 0.0713(2) 0.0240(9) Uani d 1 . .
C C10B 0.8899(4) 0.2720(2) 0.6202(2) 0.0255(10) Uani d 1 . .
C C11A 0.3446(4) 0.8325(2) 0.1497(2) 0.0233(9) Uani d 1 . .
C C11B 0.9399(4) 0.3145(2) 0.6636(2) 0.0266(10) Uani d 1 . .
C C11S 0.2153(5) 0.7509(2) 0.7240(3) 0.0428(13) Uani d 1 . .
H H11A 0.297417 0.769195 0.723967 0.051 Uiso calc 1 . .
C C12A 0.3994(4) 0.8671(2) 0.1976(2) 0.0198(9) Uani d 1 . .
C C12B 0.8586(4) 0.3721(2) 0.6971(2) 0.0221(9) Uani d 1 . .
C C12S 0.1699(4) 0.7591(2) 0.6553(3) 0.0378(11) Uani d 1 . .
H H12A 0.219079 0.784327 0.608214 0.045 Uiso calc 1 . .
C C13A 0.5449(3) 0.9188(2) 0.3166(2) 0.0157(8) Uani d 1 . .
C C13B 0.6458(4) 0.4561(2) 0.8193(2) 0.0215(9) Uani d 1 . .
C C13S 0.0512(4) 0.7299(2) 0.6560(3) 0.0372(11) Uani d 1 . .
H H13A 0.019426 0.734348 0.609073 0.045 Uiso calc 1 . .
C C14A 0.5924(4) 0.8407(2) 0.3351(2) 0.0176(8) Uani d 1 . .
C C14B 0.5693(4) 0.4032(2) 0.8704(2) 0.0238(9) Uani d 1 . .
C C14S -0.0198(4) 0.6948(2) 0.7243(3) 0.0337(11) Uani d 1 . .
H H14A -0.100896 0.675021 0.724618 0.040 Uiso calc 1 . .
C C15A 0.5772(4) 0.7994(2) 0.4091(2) 0.0199(9) Uani d 1 . .
C C15B 0.5596(4) 0.3908(2) 0.9500(2) 0.0271(10) Uani d 1 . .
C C15S 0.0255(4) 0.6878(2) 0.7925(3) 0.0380(11) Uani d 1 . .
H H15A -0.023930 0.663223 0.839835 0.046 Uiso calc 1 . .
C C16A 0.5090(4) 0.8345(2) 0.4701(2) 0.0212(9) Uani d 1 . .
C C16B 0.6309(4) 0.4318(2) 0.9827(2) 0.0279(10) Uani d 1 . .
C C16S 0.1428(5) 0.7166(3) 0.7920(3) 0.0426(12) Uani d 1 . .
H H16A 0.173495 0.712687 0.839190 0.051 Uiso calc 1 . .
C C17A 0.4607(4) 0.9114(2) 0.4561(2) 0.0198(9) Uani d 1 . .
C C17B 0.7123(4) 0.4842(2) 0.9345(2) 0.0273(10) Uani d 1 . .
C C18A 0.4806(4) 0.9515(2) 0.3808(2) 0.0180(9) Uani d 1 . .
C C18B 0.7181(4) 0.4955(2) 0.8556(2) 0.0238(9) Uani d 1 . .
C C21S 0.9916(5) 0.6712(3) 0.0254(3) 0.0466(13) Uani d 1 . .
H H21A 1.043861 0.633966 -0.003693 0.056 Uiso calc 1 . .
C C22S 1.0436(5) 0.7020(3) 0.0769(3) 0.0436(12) Uani d 1 . .
H H22A 1.130774 0.685267 0.084246 0.052 Uiso calc 1 . .
C C23S 0.9694(5) 0.7570(2) 0.1179(2) 0.0357(11) Uani d 1 . .
H H23A 1.005813 0.779091 0.152968 0.043 Uiso calc 1 . .
C C24S 0.8423(5) 0.7803(2) 0.1083(2) 0.0350(11) Uani d 1 . .
H H24A 0.791058 0.818470 0.136606 0.042 Uiso calc 1 . .
C C25S 0.7897(4) 0.7483(2) 0.0575(3) 0.0364(11) Uani d 1 . .
H H25A 0.701581 0.763818 0.051432 0.044 Uiso calc 1 . .
C C26S 0.8645(5) 0.6936(3) 0.0153(3) 0.0399(12) Uani d 1 . .
H H26A 0.828636 0.671768 -0.020117 0.048 Uiso calc 1 . .
C C31S 1.1011(4) 1.0345(3) 0.4477(2) 0.0347(11) Uani d 1 . .
H H31A 1.171195 1.058454 0.411630 0.042 Uiso calc 1 . .
C C32S 1.0012(5) 1.0798(2) 0.4862(3) 0.0359(11) Uani d 1 . .
H H32A 1.001603 1.135257 0.476554 0.043 Uiso calc 1 . .
C C33S 0.9005(4) 1.0453(3) 0.5385(2) 0.0338(11) Uani d 1 . .
H H33A 0.831688 1.076925 0.565297 0.041 Uiso calc 1 . .
B B1A 0.5700(4) 0.9616(2) 0.2250(2) 0.0164(10) Uani d 1 . .
B B1B 0.6459(4) 0.4690(3) 0.7248(3) 0.0215(10) Uani d 1 . .

loop_
_atom_site_aniso_label
_atom_site_aniso_U_11
_atom_site_aniso_U_22
_atom_site_aniso_U_33
_atom_site_aniso_U_12
_atom_site_aniso_U_13
_atom_site_aniso_U_23
F2A 0.0216(14) 0.0231(13) 0.0543(16) -0.0061(10) -0.0116(12) -0.0030(12)
F2B 0.0527(17) 0.0439(16) 0.0188(12) 0.0177(13) 0.0006(12) -0.0050(12)
F3A 0.0334(14) 0.0165(12) 0.0396(14) -0.0089(10) -0.0093(11) -0.0031(11)
F3B 0.072(2) 0.0369(15) 0.0274(13) 0.0209(14) -0.0196(13) -0.0149(12)
F4A 0.0381(15) 0.0153(12) 0.0440(15) 0.0055(11) -0.0093(12) -0.0040(11)
F4B 0.0545(18) 0.0217(13) 0.0486(16) -0.0116(12) -0.0171(13) -0.0006(12)
F5A 0.0229(14) 0.0249(13) 0.0584(16) 0.0036(11) -0.0071(12) -0.0086(12)
F5B 0.0494(18) 0.0358(16) 0.0578(18) -0.0131(13) 0.0263(15) 0.0042(14)
F6A 0.0201(13) 0.0188(12) 0.0334(13) -0.0060(10) -0.0008(10) -0.0042(10)
F6B 0.0478(17) 0.0227(13) 0.0479(16) -0.0039(12) 0.0210(13) -0.0056(12)
F8A 0.0242(13) 0.0330(13) 0.0142(11) -0.0096(10) -0.0012(9) -0.0022(10)
F8B 0.0308(15) 0.0355(14) 0.0360(14) -0.0142(11) -0.0152(11) -0.0071(11)
F9A 0.0380(15) 0.0448(15) 0.0152(11) 0.0000(12) -0.0059(10) -0.0128(11)
F9B 0.0516(17) 0.0271(13) 0.0321(13) -0.0177(12) -0.0145(12) -0.0106(11)
F10A 0.0533(17) 0.0383(15) 0.0359(14) -0.0112(12) -0.0227(13) -0.0170(12)
F10B 0.0492(17) 0.0233(13) 0.0425(15) -0.0007(12) -0.0052(13) -0.0142(12)
F11A 0.0491(17) 0.0366(14) 0.0382(14) -0.0311(13) -0.0164(12) 0.0000(12)
F11B 0.0276(15) 0.0470(16) 0.0452(15) 0.0021(12) -0.0094(12) -0.0173(13)
F12A 0.0315(14) 0.0309(13) 0.0205(12) -0.0192(11) -0.0040(10) 0.0003(10)
F12B 0.0241(14) 0.0440(15) 0.0365(13) -0.0115(11) -0.0081(11) -0.0207(12)
F14A 0.0344(14) 0.0200(12) 0.0193(11) 0.0006(10) -0.0021(10) -0.0078(10)
F14B 0.0359(15) 0.0414(15) 0.0305(13) -0.0208(12) -0.0063(11) -0.0014(12)
F15A 0.0407(15) 0.0198(13) 0.0279(12) -0.0043(11) -0.0140(11) 0.0035(10)
F15B 0.0389(16) 0.0458(16) 0.0302(13) -0.0126(13) 0.0021(12) 0.0057(12)
F16A 0.0360(15) 0.0407(14) 0.0183(12) -0.0123(12) -0.0083(10) 0.0050(11)
F16B 0.0685(19) 0.0398(15) 0.0178(12) 0.0000(13) -0.0095(12) -0.0029(11)
F17A 0.0310(14) 0.0430(14) 0.0147(11) -0.0028(11) -0.0025(10) -0.0098(11)
F17B 0.073(2) 0.0325(14) 0.0346(14) -0.0135(13) -0.0267(14) -0.0077(12)
F18A 0.0327(14) 0.0239(13) 0.0183(11) 0.0040(10) -0.0062(10) -0.0065(10)
F18B 0.0429(16) 0.0320(14) 0.0271(12) -0.0199(12) -0.0102(11) -0.0021(11)
O1A 0.0194(15) 0.0213(15) 0.0120(13) -0.0067(11) -0.0021(11) 0.0006(11)
O1B 0.044(2) 0.061(2) 0.0281(17) -0.0146(17) -0.0045(15) -0.0067(18)
N1C 0.027(2) 0.031(2) 0.0174(17) -0.0041(16) -0.0011(15) -0.0063(15)
N1D 0.030(2) 0.0195(18) 0.0173(17) -0.0076(15) -0.0021(15) -0.0024(14)
N2C 0.023(2) 0.0220(19) 0.0302(19) -0.0009(15) -0.0112(16) -0.0089(16)
N2D 0.023(2) 0.026(2) 0.041(2) -0.0028(17) -0.0111(18) -0.0087(17)
C1A 0.021(2) 0.018(2) 0.0109(18) -0.0033(17) -0.0063(16) -0.0032(16)
C1B 0.019(2) 0.028(2) 0.021(2) -0.0018(18) -0.0087(18) -0.0100(18)
C1C 0.060(3) 0.038(3) 0.026(2) -0.015(2) 0.006(2) -0.007(2)
C1D 0.040(3) 0.020(2) 0.024(2) -0.0040(19) -0.003(2) -0.0037(19)
C2A 0.017(2) 0.024(2) 0.020(2) -0.0031(18) -0.0069(17) -0.0085(18)
C2B 0.030(3) 0.043(3) 0.016(2) 0.006(2) -0.0109(19) -0.012(2)
C2C 0.025(3) 0.046(3) 0.023(2) 0.001(2) -0.0013(18) -0.016(2)
C2D 0.025(2) 0.023(2) 0.017(2) -0.0062(18) -0.0036(18) -0.0034(18)
C3A 0.026(2) 0.017(2) 0.019(2) -0.0078(18) -0.0076(18) -0.0010(17)
C3B 0.043(3) 0.025(2) 0.026(2) 0.013(2) -0.021(2) -0.013(2)
C3C 0.028(3) 0.069(3) 0.022(2) 0.000(2) -0.002(2) -0.016(2)
C3D 0.032(3) 0.030(2) 0.028(2) -0.005(2) -0.005(2) -0.006(2)
C4A 0.031(3) 0.016(2) 0.018(2) 0.0012(18) -0.0072(18) -0.0081(17)
C4B 0.038(3) 0.017(2) 0.035(2) -0.007(2) -0.019(2) -0.003(2)
C4C 0.022(2) 0.047(3) 0.022(2) -0.010(2) -0.0022(18) -0.011(2)
C4D 0.024(2) 0.022(2) 0.032(2) 0.0028(18) -0.0034(19) -0.0015(19)
C5A 0.017(2) 0.023(2) 0.021(2) 0.0007(17) -0.0058(17) -0.0074(18)
C5B 0.029(3) 0.034(3) 0.035(3) -0.012(2) 0.000(2) -0.003(2)
C5C 0.043(3) 0.035(3) 0.070(4) 0.003(2) -0.026(3) -0.008(3)
C5D 0.041(3) 0.026(2) 0.056(3) -0.003(2) -0.026(2) -0.004(2)
C6A 0.019(2) 0.020(2) 0.0149(19) -0.0076(17) -0.0016(17) -0.0049(17)
C6B 0.026(2) 0.020(2) 0.034(2) -0.0047(19) 0.002(2) -0.009(2)
C6C 0.033(3) 0.056(3) 0.022(2) -0.017(2) 0.002(2) -0.014(2)
C6D 0.074(4) 0.050(3) 0.036(3) 0.009(3) -0.023(3) -0.015(3)
C7A 0.015(2) 0.0149(19) 0.0137(18) -0.0011(16) -0.0029(16) -0.0031(16)
C7B 0.023(2) 0.019(2) 0.0140(19) -0.0107(17) -0.0049(17) 0.0018(17)
C8A 0.022(2) 0.014(2) 0.020(2) -0.0015(17) -0.0077(17) -0.0032(17)
C8B 0.022(2) 0.025(2) 0.023(2) -0.0107(18) -0.0103(18) 0.0036(19)
C9A 0.031(2) 0.021(2) 0.014(2) 0.0071(18) -0.0072(18) -0.0065(17)
C9B 0.034(3) 0.025(2) 0.023(2) -0.015(2) -0.0091(19) -0.0023(19)
C10A 0.034(3) 0.018(2) 0.029(2) -0.0041(19) -0.019(2) -0.0104(19)
C10B 0.040(3) 0.013(2) 0.022(2) -0.0031(19) -0.003(2) -0.0020(18)
C11A 0.025(2) 0.017(2) 0.030(2) -0.0086(18) -0.0094(19) -0.0001(18)
C11B 0.025(3) 0.033(2) 0.026(2) -0.009(2) -0.0087(19) -0.003(2)
C11S 0.034(3) 0.029(3) 0.073(4) -0.003(2) -0.013(3) -0.025(3)
C12A 0.023(2) 0.021(2) 0.017(2) -0.0059(18) -0.0051(18) -0.0025(17)
C12B 0.031(3) 0.020(2) 0.019(2) -0.0121(18) -0.0067(18) -0.0055(18)
C12S 0.038(3) 0.027(2) 0.047(3) -0.002(2) 0.000(2) -0.011(2)
C13A 0.015(2) 0.018(2) 0.0161(19) -0.0057(16) -0.0063(16) -0.0013(16)
C13B 0.023(2) 0.022(2) 0.019(2) -0.0033(18) -0.0022(18) -0.0059(18)
C13S 0.037(3) 0.027(3) 0.048(3) 0.003(2) -0.016(2) -0.003(2)
C14A 0.019(2) 0.022(2) 0.0139(19) -0.0064(17) -0.0032(16) -0.0055(17)
C14B 0.019(2) 0.030(2) 0.025(2) -0.0067(19) -0.0040(18) -0.008(2)
C14S 0.025(3) 0.025(2) 0.051(3) 0.0007(19) -0.009(2) -0.003(2)
C15A 0.021(2) 0.019(2) 0.022(2) -0.0030(17) -0.0127(18) 0.0005(18)
C15B 0.024(2) 0.023(2) 0.027(2) -0.0023(19) 0.0045(19) 0.0024(19)
C15S 0.039(3) 0.034(3) 0.042(3) -0.001(2) -0.003(2) -0.016(2)
C16A 0.026(2) 0.033(2) 0.0075(18) -0.0131(19) -0.0080(17) 0.0036(18)
C16B 0.040(3) 0.027(2) 0.018(2) 0.006(2) -0.008(2) -0.0091(19)
C16S 0.048(3) 0.041(3) 0.046(3) 0.006(2) -0.014(3) -0.026(3)
C17A 0.017(2) 0.033(2) 0.0122(19) -0.0056(18) -0.0010(16) -0.0090(18)
C17B 0.041(3) 0.020(2) 0.027(2) -0.003(2) -0.016(2) -0.0084(19)
C18A 0.018(2) 0.018(2) 0.021(2) -0.0062(17) -0.0079(17) -0.0038(17)
C18B 0.027(2) 0.019(2) 0.026(2) -0.0075(18) -0.0038(19) -0.0030(18)
C21S 0.050(4) 0.034(3) 0.051(3) 0.012(2) -0.004(3) -0.012(2)
C22S 0.034(3) 0.041(3) 0.053(3) -0.002(2) -0.014(2) 0.005(3)
C23S 0.047(3) 0.033(3) 0.030(2) -0.014(2) -0.007(2) -0.006(2)
C24S 0.044(3) 0.026(2) 0.028(2) -0.004(2) 0.007(2) -0.001(2)
C25S 0.032(3) 0.029(3) 0.044(3) -0.004(2) -0.007(2) 0.004(2)
C26S 0.048(3) 0.036(3) 0.041(3) -0.007(2) -0.015(2) -0.012(2)
C31S 0.035(3) 0.052(3) 0.022(2) -0.023(2) -0.003(2) -0.007(2)
C32S 0.055(3) 0.023(2) 0.039(3) -0.008(2) -0.027(3) -0.006(2)
C33S 0.030(3) 0.041(3) 0.038(3) 0.007(2) -0.016(2) -0.024(2)
B1A 0.019(3) 0.021(2) 0.012(2) -0.0066(19) -0.0021(18) -0.0053(19)
B1B 0.014(2) 0.027(3) 0.024(2) -0.009(2) -0.001(2) -0.004(2)

loop_
_atom_type_symbol
_atom_type_description
_atom_type_scat_dispersion_real
_atom_type_scat_dispersion_imag
_atom_type_scat_source
C C 0.0033 0.0016 'International Tables Vol C Tables 4.2.6.8 and 6.1.1.4'
H H 0.0000 0.0000 'International Tables Vol C Tables 4.2.6.8 and 6.1.1.4'
B B 0.0013 0.0007 'International Tables Vol C Tables 4.2.6.8 and 6.1.1.4'
F F 0.0171 0.0103 'International Tables Vol C Tables 4.2.6.8 and 6.1.1.4'
N N 0.0061 0.0033 'International Tables Vol C Tables 4.2.6.8 and 6.1.1.4'
O O 0.0106 0.0060 'International Tables Vol C Tables 4.2.6.8 and 6.1.1.4'

loop_
_geom_angle_atom_site_label_1
_geom_angle_atom_site_label_2
_geom_angle_atom_site_label_3
_geom_angle_site_symmetry_1
_geom_angle_site_symmetry_3
_geom_angle
_geom_angle_publ_flag
B1A O1A H1A . . 109.5 ?
B1B O1B H1B . . 109.5 ?
C3C N1C C1C . . 109.1(3) ?
C3C N1C C2C . . 108.8(3) ?
C1C N1C C2C . . 110.2(3) ?
C2D N1D C3D . . 109.6(3) ?
C2D N1D C1D . . 111.8(3) ?
C3D N1D C1D . . 110.3(3) ?
C5C N2C C6C . . 110.5(3) ?
C5C N2C C4C . . 111.9(3) ?
C6C N2C C4C . . 110.0(3) ?
C5C N2C H2C . . 104(2) ?
C6C N2C H2C . . 109(2) ?
C4C N2C H2C . . 112(2) ?
C5D N2D C6D . . 111.1(4) ?
C5D N2D C4D . . 113.5(3) ?
C6D N2D C4D . . 109.5(3) ?
C5D N2D H2D . . 111(3) ?
C6D N2D H2D . . 106(3) ?
C4D N2D H2D . . 105(3) ?
C6A C1A C2A . . 112.6(3) ?
C6A C1A B1A . . 121.2(3) ?
C2A C1A B1A . . 125.9(3) ?
C6B C1B C2B . . 112.6(4) ?
C6B C1B B1B . . 128.4(3) ?
C2B C1B B1B . . 118.3(3) ?
N1C C1C H1CA . . 109.5 ?
N1C C1C H1CB . . 109.5 ?
H1CA C1C H1CB . . 109.5 ?
N1C C1C H1CC . . 109.5 ?
H1CA C1C H1CC . . 109.5 ?
H1CB C1C H1CC . . 109.5 ?
N1D C1D H1DA . . 109.5 ?
N1D C1D H1DB . . 109.5 ?
H1DA C1D H1DB . . 109.5 ?
N1D C1D H1DC . . 109.5 ?
H1DA C1D H1DC . . 109.5 ?
H1DB C1D H1DC . . 109.5 ?
F2A C2A C1A . . 120.6(3) ?
F2A C2A C3A . . 114.5(3) ?
C1A C2A C3A . . 124.9(4) ?
F2B C2B C3B . . 116.1(4) ?
F2B C2B C1B . . 119.6(4) ?
C3B C2B C1B . . 124.3(4) ?
N1C C2C C2C . 2_775 112.7(4) ?
N1C C2C H2CA . . 109.1 ?
C2C C2C H2CA 2_775 . 109.1 ?
N1C C2C H2CB . . 109.1 ?
C2C C2C H2CB 2_775 . 109.1 ?
H2CA C2C H2CB . . 107.8 ?
N1D C2D C2D . 2_666 111.9(3) ?
N1D C2D H2DA . . 109.2 ?
C2D C2D H2DA 2_666 . 109.2 ?
N1D C2D H2DB . . 109.2 ?
C2D C2D H2DB 2_666 . 109.2 ?
H2DA C2D H2DB . . 107.9 ?
F3A C3A C4A . . 120.2(3) ?
F3A C3A C2A . . 120.5(3) ?
C4A C3A C2A . . 119.4(3) ?
F3B C3B C4B . . 119.6(4) ?
F3B C3B C2B . . 120.5(4) ?
C4B C3B C2B . . 119.8(4) ?
N1C C3C C4C . . 113.4(3) ?
N1C C3C H3CA . . 108.9 ?
C4C C3C H3CA . . 108.9 ?
N1C C3C H3CB . . 108.9 ?
C4C C3C H3CB . . 108.9 ?
H3CA C3C H3CB . . 107.7 ?
N1D C3D C4D . . 113.8(3) ?
N1D C3D H3DA . . 108.8 ?
C4D C3D H3DA . . 108.8 ?
N1D C3D H3DB . . 108.8 ?
C4D C3D H3DB . . 108.8 ?
H3DA C3D H3DB . . 107.7 ?
F4A C4A C3A . . 121.4(3) ?
F4A C4A C5A . . 120.0(4) ?
C3A C4A C5A . . 118.6(4) ?
F4B C4B C3B . . 120.8(4) ?
F4B C4B C5B . . 120.5(4) ?
C3B C4B C5B . . 118.7(4) ?
N2C C4C C3C . . 113.6(3) ?
N2C C4C H4CA . . 108.8 ?
C3C C4C H4CA . . 108.8 ?
N2C C4C H4CB . . 108.8 ?
C3C C4C H4CB . . 108.8 ?
H4CA C4C H4CB . . 107.7 ?
N2D C4D C3D . . 114.4(3) ?
N2D C4D H4DA . . 108.7 ?
C3D C4D H4DA . . 108.7 ?
N2D C4D H4DB . . 108.7 ?
C3D C4D H4DB . . 108.7 ?
H4DA C4D H4DB . . 107.6 ?
F5A C5A C4A . . 119.6(3) ?
F5A C5A C6A . . 120.5(3) ?
C4A C5A C6A . . 119.8(4) ?
F5B C5B C4B . . 119.8(4) ?
F5B C5B C6B . . 120.4(4) ?
C4B C5B C6B . . 119.8(4) ?
N2C C5C H5CA . . 109.5 ?
N2C C5C H5CB . . 109.5 ?
H5CA C5C H5CB . . 109.5 ?
N2C C5C H5CC . . 109.5 ?
H5CA C5C H5CC . . 109.5 ?
H5CB C5C H5CC . . 109.5 ?
N2D C5D H5DA . . 109.5 ?
N2D C5D H5DB . . 109.5 ?
H5DA C5D H5DB . . 109.5 ?
N2D C5D H5DC . . 109.5 ?
H5DA C5D H5DC . . 109.5 ?
H5DB C5D H5DC . . 109.5 ?
F6A C6A C5A . . 116.3(3) ?
F6A C6A C1A . . 119.1(3) ?
C5A C6A C1A . . 124.6(3) ?
F6B C6B C5B . . 114.4(3) ?
F6B C6B C1B . . 120.9(3) ?
C5B C6B C1B . . 124.7(4) ?
N2C C6C H6CA . . 109.5 ?
N2C C6C H6CB . . 109.5 ?
H6CA C6C H6CB . . 109.5 ?
N2C C6C H6CC . . 109.5 ?
H6CA C6C H6CC . . 109.5 ?
H6CB C6C H6CC . . 109.5 ?
N2D C6D H6DA . . 109.5 ?
N2D C6D H6DB . . 109.5 ?
H6DA C6D H6DB . . 109.5 ?
N2D C6D H6DC . . 109.5 ?
H6DA C6D H6DC . . 109.5 ?
H6DB C6D H6DC . . 109.5 ?
C8A C7A C12A . . 113.1(3) ?
C8A C7A B1A . . 119.9(3) ?
C12A C7A B1A . . 126.9(3) ?
C12B C7B C8B . . 113.2(3) ?
C12B C7B B1B . . 121.3(3) ?
C8B C7B B1B . . 125.5(3) ?
F8A C8A C9A . . 115.4(3) ?
F8A C8A C7A . . 119.7(3) ?
C9A C8A C7A . . 124.9(3) ?
F8B C8B C9B . . 114.9(3) ?
F8B C8B C7B . . 121.1(4) ?
C9B C8B C7B . . 124.0(4) ?
F9A C9A C10A . . 120.5(3) ?
F9A C9A C8A . . 120.5(3) ?
C10A C9A C8A . . 118.9(3) ?
F9B C9B C10B . . 119.4(4) ?
F9B C9B C8B . . 121.4(4) ?
C10B C9B C8B . . 119.2(3) ?
F10A C10A C11A . . 120.7(3) ?
F10A C10A C9A . . 120.3(3) ?
C11A C10A C9A . . 119.0(3) ?
F10B C10B C9B . . 119.7(3) ?
F10B C10B C11B . . 120.4(4) ?
C9B C10B C11B . . 119.8(4) ?
F11A C11A C10A . . 119.4(3) ?
F11A C11A C12A . . 120.5(3) ?
C10A C11A C12A . . 120.1(3) ?
F11B C11B C12B . . 122.0(3) ?
F11B C11B C10B . . 119.7(4) ?
C12B C11B C10B . . 118.3(4) ?
C16S C11S C12S . . 120.4(4) ?
C16S C11S H11A . . 119.8 ?
C12S C11S H11A . . 119.8 ?
F12A C12A C11A . . 115.2(3) ?
F12A C12A C7A . . 120.9(3) ?
C11A C12A C7A . . 123.9(3) ?
F12B C12B C7B . . 118.7(3) ?
F12B C12B C11B . . 115.7(3) ?
C7B C12B C11B . . 125.4(3) ?
C11S C12S C13S . . 119.0(5) ?
C11S C12S H12A . . 120.5 ?
C13S C12S H12A . . 120.5 ?
C18A C13A C14A . . 113.1(3) ?
C18A C13A B1A . . 127.5(3) ?
C14A C13A B1A . . 119.4(3) ?
C14B C13B C18B . . 113.1(3) ?
C14B C13B B1B . . 120.9(3) ?
C18B C13B B1B . . 126.0(3) ?
C14S C13S C12S . . 120.0(4) ?
C14S C13S H13A . . 120.0 ?
C12S C13S H13A . . 120.0 ?
F14A C14A C15A . . 116.2(3) ?
F14A C14A C13A . . 119.4(3) ?
C15A C14A C13A . . 124.4(3) ?
F14B C14B C13B . . 119.4(3) ?
F14B C14B C15B . . 115.9(3) ?
C13B C14B C15B . . 124.7(3) ?
C13S C14S C15S . . 120.4(4) ?
C13S C14S H14A . . 119.8 ?
C15S C14S H14A . . 119.8 ?
F15A C15A C16A . . 119.4(3) ?
F15A C15A C14A . . 120.9(3) ?
C16A C15A C14A . . 119.7(3) ?
F15B C15B C16B . . 120.2(4) ?
F15B C15B C14B . . 119.9(4) ?
C16B C15B C14B . . 119.8(4) ?
C16S C15S C14S . . 119.7(5) ?
C16S C15S H15A . . 120.2 ?
C14S C15S H15A . . 120.2 ?
F16A C16A C15A . . 120.8(3) ?
F16A C16A C17A . . 120.1(3) ?
C15A C16A C17A . . 119.0(3) ?
F16B C16B C15B . . 121.2(4) ?
F16B C16B C17B . . 120.4(3) ?
C15B C16B C17B . . 118.4(3) ?
C11S C16S C15S . . 120.4(5) ?
C11S C16S H16A . . 119.8 ?
C15S C16S H16A . . 119.8 ?
F17A C17A C16A . . 119.7(3) ?
F17A C17A C18A . . 120.8(3) ?
C16A C17A C18A . . 119.5(3) ?
F17B C17B C16B . . 118.9(3) ?
F17B C17B C18B . . 121.1(4) ?
C16B C17B C18B . . 120.0(3) ?
F18A C18A C13A . . 120.7(3) ?
F18A C18A C17A . . 115.0(3) ?
C13A C18A C17A . . 124.3(3) ?
F18B C18B C17B . . 115.5(3) ?
F18B C18B C13B . . 120.6(3) ?
C17B C18B C13B . . 123.9(4) ?
C22S C21S C26S . . 120.8(4) ?
C22S C21S H21A . . 119.6 ?
C26S C21S H21A . . 119.6 ?
C21S C22S C23S . . 119.8(5) ?
C21S C22S H22A . . 120.1 ?
C23S C22S H22A . . 120.1 ?
C22S C23S C24S . . 120.1(4) ?
C22S C23S H23A . . 119.9 ?
C24S C23S H23A . . 119.9 ?
C25S C24S C23S . . 119.9(4) ?
C25S C24S H24A . . 120.1 ?
C23S C24S H24A . . 120.1 ?
C24S C25S C26S . . 120.3(4) ?
C24S C25S H25A . . 119.9 ?
C26S C25S H25A . . 119.9 ?
C21S C26S C25S . . 119.1(4) ?
C21S C26S H26A . . 120.4 ?
C25S C26S H26A . . 120.4 ?
C33S C31S C32S 2_776 . 119.6(4) ?
C33S C31S H31A 2_776 . 120.2 ?
C32S C31S H31A . . 120.2 ?
C33S C32S C31S . . 120.2(4) ?
C33S C32S H32A . . 119.9 ?
C31S C32S H32A . . 119.9 ?
C31S C33S C32S 2_776 . 120.2(4) ?
C31S C33S H33A 2_776 . 119.9 ?
C32S C33S H33A . . 119.9 ?
O1A B1A C13A . . 104.5(3) ?
O1A B1A C1A . . 112.3(3) ?
C13A B1A C1A . . 114.6(3) ?
O1A B1A C7A . . 108.9(3) ?
C13A B1A C7A . . 110.8(3) ?
C1A B1A C7A . . 105.7(3) ?
O1B B1B C1B . . 103.1(3) ?
O1B B1B C7B . . 112.5(3) ?
C1B B1B C7B . . 112.0(3) ?
O1B B1B C13B . . 107.2(3) ?
C1B B1B C13B . . 114.5(3) ?
C7B B1B C13B . . 107.6(3) ?

loop_
_geom_bond_atom_site_label_1
_geom_bond_atom_site_label_2
_geom_bond_site_symmetry_2
_geom_bond_distance
_geom_bond_publ_flag
F2A C2A . 1.359(4) ?
F2B C2B . 1.341(4) ?
F3A C3A . 1.344(4) ?
F3B C3B . 1.351(4) ?
F4A C4A . 1.349(4) ?
F4B C4B . 1.346(4) ?
F5A C5A . 1.354(4) ?
F5B C5B . 1.352(5) ?
F6A C6A . 1.361(4) ?
F6B C6B . 1.362(4) ?
F8A C8A . 1.357(4) ?
F8B C8B . 1.356(4) ?
F9A C9A . 1.346(4) ?
F9B C9B . 1.350(4) ?
F10A C10A . 1.353(4) ?
F10B C10B . 1.353(4) ?
F11A C11A . 1.353(4) ?
F11B C11B . 1.351(4) ?
F12A C12A . 1.353(4) ?
F12B C12B . 1.369(4) ?
F14A C14A . 1.357(4) ?
F14B C14B . 1.355(4) ?
F15A C15A . 1.354(4) ?
F15B C15B . 1.352(4) ?
F16A C16A . 1.347(4) ?
F16B C16B . 1.344(4) ?
F17A C17A . 1.351(4) ?
F17B C17B . 1.352(4) ?
F18A C18A . 1.360(4) ?
F18B C18B . 1.357(4) ?
O1A B1A . 1.484(5) ?
O1A H1A . 0.8400 ?
O1B B1B . 1.487(5) ?
O1B H1B . 0.8400 ?
N1C C3C . 1.454(5) ?
N1C C1C . 1.473(5) ?
N1C C2C . 1.475(5) ?
N1D C2D . 1.470(4) ?
N1D C3D . 1.472(5) ?
N1D C1D . 1.478(4) ?
N2C C5C . 1.483(5) ?
N2C C6C . 1.483(5) ?
N2C C4C . 1.485(5) ?
N2C H2C . 1.04(4) ?
N2D C5D . 1.485(5) ?
N2D C6D . 1.495(5) ?
N2D C4D . 1.503(5) ?
N2D H2D . 0.80(4) ?
C1A C6A . 1.379(5) ?
C1A C2A . 1.379(5) ?
C1A B1A . 1.656(5) ?
C1B C6B . 1.381(5) ?
C1B C2B . 1.397(5) ?
C1B B1B . 1.646(6) ?
C1C H1CA . 0.9800 ?
C1C H1CB . 0.9800 ?
C1C H1CC . 0.9800 ?
C1D H1DA . 0.9800 ?
C1D H1DB . 0.9800 ?
C1D H1DC . 0.9800 ?
C2A C3A . 1.387(5) ?
C2B C3B . 1.382(6) ?
C2C C2C 2_775 1.503(7) ?
C2C H2CA . 0.9900 ?
C2C H2CB . 0.9900 ?
C2D C2D 2_666 1.522(7) ?
C2D H2DA . 0.9900 ?
C2D H2DB . 0.9900 ?
C3A C4A . 1.357(5) ?
C3B C4B . 1.359(6) ?
C3C C4C . 1.526(5) ?
C3C H3CA . 0.9900 ?
C3C H3CB . 0.9900 ?
C3D C4D . 1.507(5) ?
C3D H3DA . 0.9900 ?
C3D H3DB . 0.9900 ?
C4A C5A . 1.372(5) ?
C4B C5B . 1.374(6) ?
C4C H4CA . 0.9900 ?
C4C H4CB . 0.9900 ?
C4D H4DA . 0.9900 ?
C4D H4DB . 0.9900 ?
C5A C6A . 1.376(5) ?
C5B C6B . 1.376(5) ?
C5C H5CA . 0.9800 ?
C5C H5CB . 0.9800 ?
C5C H5CC . 0.9800 ?
C5D H5DA . 0.9800 ?
C5D H5DB . 0.9800 ?
C5D H5DC . 0.9800 ?
C6C H6CA . 0.9800 ?
C6C H6CB . 0.9800 ?
C6C H6CC . 0.9800 ?
C6D H6DA . 0.9800 ?
C6D H6DB . 0.9800 ?
C6D H6DC . 0.9800 ?
C7A C8A . 1.387(5) ?
C7A C12A . 1.388(5) ?
C7A B1A . 1.663(5) ?
C7B C12B . 1.371(5) ?
C7B C8B . 1.385(5) ?
C7B B1B . 1.650(6) ?
C8A C9A . 1.379(5) ?
C8B C9B . 1.378(5) ?
C9A C10A . 1.371(5) ?
C9B C10B . 1.360(6) ?
C10A C11A . 1.371(5) ?
C10B C11B . 1.372(5) ?
C11A C12A . 1.375(5) ?
C11B C12B . 1.371(5) ?
C11S C16S . 1.365(6) ?
C11S C12S . 1.382(6) ?
C11S H11A . 0.9500 ?
C12S C13S . 1.393(6) ?
C12S H12A . 0.9500 ?
C13A C18A . 1.380(5) ?
C13A C14A . 1.395(5) ?
C13A B1A . 1.649(5) ?
C13B C14B . 1.374(5) ?
C13B C18B . 1.395(5) ?
C13B B1B . 1.659(6) ?
C13S C14S . 1.367(6) ?
C13S H13A . 0.9500 ?
C14A C15A . 1.372(5) ?
C14B C15B . 1.380(5) ?
C14S C15S . 1.376(6) ?
C14S H14A . 0.9500 ?
C15A C16A . 1.367(5) ?
C15B C16B . 1.364(5) ?
C15S C16S . 1.375(6) ?
C15S H15A . 0.9500 ?
C16A C17A . 1.370(5) ?
C16B C17B . 1.375(6) ?
C16S H16A . 0.9500 ?
C17A C18A . 1.384(5) ?
C17B C18B . 1.376(5) ?
C21S C22S . 1.370(6) ?
C21S C26S . 1.378(6) ?
C21S H21A . 0.9500 ?
C22S C23S . 1.373(6) ?
C22S H22A . 0.9500 ?
C23S C24S . 1.378(6) ?
C23S H23A . 0.9500 ?
C24S C25S . 1.375(6) ?
C24S H24A . 0.9500 ?
C25S C26S . 1.383(6) ?
C25S H25A . 0.9500 ?
C26S H26A . 0.9500 ?
C31S C33S 2_776 1.369(6) ?
C31S C32S . 1.369(6) ?
C31S H31A . 0.9500 ?
C32S C33S . 1.369(6) ?
C32S H32A . 0.9500 ?
C33S H33A . 0.9500 ?

loop_
_geom_hbond_atom_site_label_D
_geom_hbond_atom_site_label_H
_geom_hbond_atom_site_label_A
_geom_hbond_site_symmetry_A
_geom_hbond_distance_DH
_geom_hbond_distance_HA
_geom_hbond_distance_DA
_geom_hbond_angle_DHA
O1A H1A F8A . 0.84 2.16 2.731(3) 125
O1B H1B N1D . 0.84 2.12 2.846(4) 144
N2C H2C O1A . 1.05(4) 1.60(4) 2.632(4) 169(3)
N2D H2D O1B . 0.80(4) 1.76(4) 2.554(5) 171(4)
C2C H2CB F8A 2_775 0.99 2.46 3.435(5) 168
C4C H4CA F6A 1_655 0.99 2.40 3.191(5) 137
C5D H5DC F14B . 0.98 2.54 3.284(5) 133
C32S H32A F10B 1_565 0.95 2.52 3.133(5) 123
C14S H14A Cg4 1_455 0.95 2.95 3.779(5) 147
C4D H4DA Cg7 . 0.99 2.73 3.620(4) 150
C6C H6CB Cg9 . 0.98 2.74 3.689(4) 163
C6C H6CB Cg9 2_776 0.98 2.74 3.689(4) 163

loop_
_geom_torsion_atom_site_label_1
_geom_torsion_atom_site_label_2
_geom_torsion_atom_site_label_3
_geom_torsion_atom_site_label_4
_geom_torsion_site_symmetry_1
_geom_torsion_site_symmetry_2
_geom_torsion_site_symmetry_3
_geom_torsion_site_symmetry_4
_geom_torsion
_geom_torsion_publ_flag
C6A C1A C2A F2A . . . . 176.9(3) ?
B1A C1A C2A F2A . . . . -9.0(5) ?
C6A C1A C2A C3A . . . . -2.3(5) ?
B1A C1A C2A C3A . . . . 171.8(3) ?
C6B C1B C2B F2B . . . . 179.9(3) ?
B1B C1B C2B F2B . . . . 8.7(5) ?
C6B C1B C2B C3B . . . . -0.5(6) ?
B1B C1B C2B C3B . . . . -171.8(4) ?
C3C N1C C2C C2C . . . 2_775 178.3(5) ?
C1C N1C C2C C2C . . . 2_775 -62.1(6) ?
C3D N1D C2D C2D . . . 2_666 -173.2(4) ?
C1D N1D C2D C2D . . . 2_666 64.2(5) ?
F2A C2A C3A F3A . . . . 1.1(5) ?
C1A C2A C3A F3A . . . . -179.7(3) ?
F2A C2A C3A C4A . . . . -178.7(3) ?
C1A C2A C3A C4A . . . . 0.6(6) ?
F2B C2B C3B F3B . . . . -0.7(5) ?
C1B C2B C3B F3B . . . . 179.7(3) ?
F2B C2B C3B C4B . . . . -179.5(3) ?
C1B C2B C3B C4B . . . . 0.9(6) ?
C1C N1C C3C C4C . . . . 73.7(4) ?
C2C N1C C3C C4C . . . . -166.0(4) ?
C2D N1D C3D C4D . . . . 164.5(3) ?
C1D N1D C3D C4D . . . . -72.1(4) ?
F3A C3A C4A F4A . . . . -0.7(5) ?
C2A C3A C4A F4A . . . . 179.1(3) ?
F3A C3A C4A C5A . . . . -178.3(3) ?
C2A C3A C4A C5A . . . . 1.5(5) ?
F3B C3B C4B F4B . . . . 0.5(6) ?
C2B C3B C4B F4B . . . . 179.3(3) ?
F3B C3B C4B C5B . . . . -179.5(3) ?
C2B C3B C4B C5B . . . . -0.7(6) ?
C5C N2C C4C C3C . . . . 67.0(4) ?
C6C N2C C4C C3C . . . . -169.8(4) ?
N1C C3C C4C N2C . . . . 71.9(5) ?
C5D N2D C4D C3D . . . . -60.9(5) ?
C6D N2D C4D C3D . . . . 174.3(4) ?
N1D C3D C4D N2D . . . . -63.9(4) ?
F4A C4A C5A F5A . . . . 0.2(5) ?
C3A C4A C5A F5A . . . . 177.8(3) ?
F4A C4A C5A C6A . . . . -179.2(3) ?
C3A C4A C5A C6A . . . . -1.5(5) ?
F4B C4B C5B F5B . . . . 0.5(6) ?
C3B C4B C5B F5B . . . . -179.5(4) ?
F4B C4B C5B C6B . . . . -179.8(4) ?
C3B C4B C5B C6B . . . . 0.2(6) ?
F5A C5A C6A F6A . . . . -0.5(5) ?
C4A C5A C6A F6A . . . . 178.8(3) ?
F5A C5A C6A C1A . . . . -179.8(3) ?
C4A C5A C6A C1A . . . . -0.5(5) ?
C2A C1A C6A F6A . . . . -177.0(3) ?
B1A C1A C6A F6A . . . . 8.5(5) ?
C2A C1A C6A C5A . . . . 2.3(5) ?
B1A C1A C6A C5A . . . . -172.2(3) ?
F5B C5B C6B F6B . . . . -0.8(6) ?
C4B C5B C6B F6B . . . . 179.5(4) ?
F5B C5B C6B C1B . . . . 179.9(4) ?
C4B C5B C6B C1B . . . . 0.2(7) ?
C2B C1B C6B F6B . . . . -179.4(3) ?
B1B C1B C6B F6B . . . . -9.2(6) ?
C2B C1B C6B C5B . . . . 0.0(6) ?
B1B C1B C6B C5B . . . . 170.1(4) ?
C12A C7A C8A F8A . . . . 178.3(3) ?
B1A C7A C8A F8A . . . . 0.7(5) ?
C12A C7A C8A C9A . . . . -1.7(5) ?
B1A C7A C8A C9A . . . . -179.3(3) ?
C12B C7B C8B F8B . . . . 177.9(3) ?
B1B C7B C8B F8B . . . . -5.2(6) ?
C12B C7B C8B C9B . . . . -4.6(5) ?
B1B C7B C8B C9B . . . . 172.3(4) ?
F8A C8A C9A F9A . . . . 1.8(5) ?
C7A C8A C9A F9A . . . . -178.1(3) ?
F8A C8A C9A C10A . . . . -177.4(3) ?
C7A C8A C9A C10A . . . . 2.7(6) ?
F8B C8B C9B F9B . . . . 0.1(5) ?
C7B C8B C9B F9B . . . . -177.6(3) ?
F8B C8B C9B C10B . . . . 179.5(3) ?
C7B C8B C9B C10B . . . . 1.9(6) ?
F9A C9A C10A F10A . . . . -0.5(6) ?
C8A C9A C10A F10A . . . . 178.7(3) ?
F9A C9A C10A C11A . . . . 179.2(3) ?
C8A C9A C10A C11A . . . . -1.6(6) ?
F9B C9B C10B F10B . . . . 1.2(5) ?
C8B C9B C10B F10B . . . . -178.2(3) ?
F9B C9B C10B C11B . . . . -178.7(3) ?
C8B C9B C10B C11B . . . . 1.9(6) ?
F10A C10A C11A F11A . . . . -0.4(6) ?
C9A C10A C11A F11A . . . . 179.9(3) ?
F10A C10A C11A C12A . . . . 179.5(3) ?
C9A C10A C11A C12A . . . . -0.2(6) ?
F10B C10B C11B F11B . . . . -0.4(6) ?
C9B C10B C11B F11B . . . . 179.5(4) ?
F10B C10B C11B C12B . . . . 177.6(3) ?
C9B C10B C11B C12B . . . . -2.5(6) ?
F11A C11A C12A F12A . . . . -0.9(5) ?
C10A C11A C12A F12A . . . . 179.3(3) ?
F11A C11A C12A C7A . . . . -179.0(3) ?
C10A C11A C12A C7A . . . . 1.2(6) ?
C8A C7A C12A F12A . . . . -178.2(3) ?
B1A C7A C12A F12A . . . . -0.8(6) ?
C8A C7A C12A C11A . . . . -0.2(6) ?
B1A C7A C12A C11A . . . . 177.2(4) ?
C8B C7B C12B F12B . . . . 178.8(3) ?
B1B C7B C12B F12B . . . . 1.9(5) ?
C8B C7B C12B C11B . . . . 4.0(6) ?
B1B C7B C12B C11B . . . . -173.0(4) ?
F11B C11B C12B F12B . . . . 2.4(5) ?
C10B C11B C12B F12B . . . . -175.6(3) ?
F11B C11B C12B C7B . . . . 177.3(3) ?
C10B C11B C12B C7B . . . . -0.6(6) ?
C16S C11S C12S C13S . . . . -1.9(6) ?
C11S C12S C13S C14S . . . . 1.0(6) ?
C18A C13A C14A F14A . . . . 178.9(3) ?
B1A C13A C14A F14A . . . . -1.4(5) ?
C18A C13A C14A C15A . . . . 0.4(5) ?
B1A C13A C14A C15A . . . . -180.0(3) ?
C18B C13B C14B F14B . . . . -177.6(3) ?
B1B C13B C14B F14B . . . . 2.8(6) ?
C18B C13B C14B C15B . . . . 2.0(6) ?
B1B C13B C14B C15B . . . . -177.6(4) ?
C12S C13S C14S C15S . . . . -0.2(6) ?
F14A C14A C15A F15A . . . . 1.1(5) ?
C13A C14A C15A F15A . . . . 179.7(3) ?
F14A C14A C15A C16A . . . . -177.0(3) ?
C13A C14A C15A C16A . . . . 1.6(6) ?
F14B C14B C15B F15B . . . . -2.9(5) ?
C13B C14B C15B F15B . . . . 177.5(4) ?
F14B C14B C15B C16B . . . . 178.5(4) ?
C13B C14B C15B C16B . . . . -1.1(6) ?
C13S C14S C15S C16S . . . . 0.2(6) ?
F15A C15A C16A F16A . . . . -1.6(5) ?
C14A C15A C16A F16A . . . . 176.6(3) ?
F15A C15A C16A C17A . . . . 179.8(3) ?
C14A C15A C16A C17A . . . . -2.1(5) ?
F15B C15B C16B F16B . . . . 1.2(6) ?
C14B C15B C16B F16B . . . . 179.8(4) ?
F15B C15B C16B C17B . . . . -179.4(4) ?
C14B C15B C16B C17B . . . . -0.8(6) ?
C12S C11S C16S C15S . . . . 1.9(7) ?
C14S C15S C16S C11S . . . . -1.1(6) ?
F16A C16A C17A F17A . . . . 1.8(5) ?
C15A C16A C17A F17A . . . . -179.6(3) ?
F16A C16A C17A C18A . . . . -178.0(3) ?
C15A C16A C17A C18A . . . . 0.6(5) ?
F16B C16B C17B F17B . . . . 0.9(6) ?
C15B C16B C17B F17B . . . . -178.5(4) ?
F16B C16B C17B C18B . . . . -179.1(4) ?
C15B C16B C17B C18B . . . . 1.5(6) ?
C14A C13A C18A F18A . . . . 177.7(3) ?
B1A C13A C18A F18A . . . . -1.9(5) ?
C14A C13A C18A C17A . . . . -1.9(5) ?
B1A C13A C18A C17A . . . . 178.5(3) ?
F17A C17A C18A F18A . . . . 2.0(5) ?
C16A C17A C18A F18A . . . . -178.2(3) ?
F17A C17A C18A C13A . . . . -178.4(3) ?
C16A C17A C18A C13A . . . . 1.5(6) ?
F17B C17B C18B F18B . . . . 0.2(6) ?
C16B C17B C18B F18B . . . . -179.8(4) ?
F17B C17B C18B C13B . . . . 179.5(4) ?
C16B C17B C18B C13B . . . . -0.5(6) ?
C14B C13B C18B F18B . . . . 178.1(3) ?
B1B C13B C18B F18B . . . . -2.3(6) ?
C14B C13B C18B C17B . . . . -1.2(6) ?
B1B C13B C18B C17B . . . . 178.4(4) ?
C26S C21S C22S C23S . . . . -1.4(7) ?
C21S C22S C23S C24S . . . . 1.1(7) ?
C22S C23S C24S C25S . . . . 0.1(6) ?
C23S C24S C25S C26S . . . . -0.9(6) ?
C22S C21S C26S C25S . . . . 0.5(7) ?
C24S C25S C26S C21S . . . . 0.6(7) ?
C33S C31S C32S C33S 2_776 . . . 0.4(7) ?
C31S C32S C33S C31S . . . 2_776 -0.4(7) ?
C18A C13A B1A O1A . . . . 122.2(4) ?
C14A C13A B1A O1A . . . . -57.4(4) ?
C18A C13A B1A C1A . . . . -1.2(5) ?
C14A C13A B1A C1A . . . . 179.2(3) ?
C18A C13A B1A C7A . . . . -120.6(4) ?
C14A C13A B1A C7A . . . . 59.8(4) ?
C6A C1A B1A O1A . . . . 170.8(3) ?
C2A C1A B1A O1A . . . . -2.8(5) ?
C6A C1A B1A C13A . . . . -70.1(4) ?
C2A C1A B1A C13A . . . . 116.2(4) ?
C6A C1A B1A C7A . . . . 52.2(4) ?
C2A C1A B1A C7A . . . . -121.5(4) ?
C8A C7A B1A O1A . . . . -44.7(4) ?
C12A C7A B1A O1A . . . . 138.0(4) ?
C8A C7A B1A C13A . . . . -159.2(3) ?
C12A C7A B1A C13A . . . . 23.6(5) ?
C8A C7A B1A C1A . . . . 76.2(4) ?
C12A C7A B1A C1A . . . . -101.1(4) ?
C6B C1B B1B O1B . . . . -114.6(4) ?
C2B C1B B1B O1B . . . . 55.1(4) ?
C6B C1B B1B C7B . . . . 6.5(6) ?
C2B C1B B1B C7B . . . . 176.2(3) ?
C6B C1B B1B C13B . . . . 129.4(4) ?
C2B C1B B1B C13B . . . . -60.9(5) ?
C12B C7B B1B O1B . . . . -176.4(3) ?
C8B C7B B1B O1B . . . . 7.0(5) ?
C12B C7B B1B C1B . . . . 68.0(4) ?
C8B C7B B1B C1B . . . . -108.6(4) ?
C12B C7B B1B C13B . . . . -58.7(4) ?
C8B C7B B1B C13B . . . . 124.8(4) ?
C14B C13B B1B O1B . . . . 47.0(5) ?
C18B C13B B1B O1B . . . . -132.5(4) ?
C14B C13B B1B C1B . . . . 160.6(4) ?
C18B C13B B1B C1B . . . . -18.9(5) ?
C14B C13B B1B C7B . . . . -74.2(4) ?
C18B C13B B1B C7B . . . . 106.3(4) ?
